data_8104635
loop_
_publ_author_name
'Lv, Benlian'
'Ren, Yunli'

_publ_section_title
;
 Crystal structure of poly[diaqua-(\m 2-2,5-dihydroxyterephthalato-\k2
 O:O&#x2032;)(\m 2-bis(4-pyridylformyl)piperazine-\k2
 N:N&#x2032;)cadmium(II)] dihydrate, C24H28CdN4O12
;
_journal_issue 5
_journal_name_full 'Zeitschrift f\"ur Kristallographie - New Crystal Structures'
_journal_page_first 961
_journal_page_last 963
_journal_paper_doi 10.1515/ncrs-2021-0167
_journal_volume 236
_journal_year 2021
_chemical_formula_moiety 'C24 H24 Cd N4 O10, 2(H2 O)'
_chemical_formula_sum 'C24 H28 Cd N4 O12'
_chemical_formula_weight 676.90
_space_group_crystal_system monoclinic
_space_group_IT_number 14
_space_group_name_Hall '-P 2ybc'
_space_group_name_H-M_alt 'P 1 21/c 1'
_atom_sites_solution_hydrogens mixed
_atom_sites_solution_primary dual
_cell_angle_alpha 90
_cell_angle_beta 102.810(3)
_cell_angle_gamma 90
_cell_formula_units_Z 2
_cell_length_a 11.8592(4)
_cell_length_b 8.3925(3)
_cell_length_c 13.9503(5)
_cell_measurement_reflns_used 8672
_cell_measurement_temperature 291.19(10)
_cell_measurement_theta_max 26.6080
_cell_measurement_theta_min 3.8600
_cell_volume 1353.89(8)
_computing_cell_refinement 'CrysAlisPro 1.171.38.41r (Rigaku OD, 2015)'
_computing_data_collection 'CrysAlisPro 1.171.38.41r (Rigaku OD, 2015)'
_computing_data_reduction 'CrysAlisPro 1.171.38.41r (Rigaku OD, 2015)'
_computing_molecular_graphics 'Olex2 (Dolomanov et al., 2009)'
_computing_publication_material 'Olex2 (Dolomanov et al., 2009)'
_computing_structure_refinement 'ShelXL (Sheldrick, 2015)'
_computing_structure_solution 'ShelXT (Sheldrick, 2015)'
_diffrn_ambient_environment air
_diffrn_ambient_temperature 291.19(10)
_diffrn_detector 'CCD plate'
_diffrn_detector_area_resol_mean 8.0584
_diffrn_detector_type EosS2
_diffrn_measured_fraction_theta_full 0.986
_diffrn_measured_fraction_theta_max 0.986
_diffrn_measurement_details
;
List of Runs (angles in degrees, time in seconds):

  # Type    Start    End  Width  t~exp~   \w     \q     \k     \f   Frames
--------------------------------------------------------------------------
  1  \w    -20.00  29.00   1.00    5.00    --   -9.62 -99.00-120.00   49
  2  \w    -19.00  82.00   1.00    5.00    --   10.64  19.00  60.00  101
  3  \w     -6.00  78.00   1.00    5.00    --   10.64  57.00-150.00   84
  4  \w    -20.00  50.00   1.00    5.00    --   10.64 -99.00-120.00   70
  5  \w    -61.00  40.00   1.00    5.00    --   10.64 -19.00  30.00  101
  6  \w     -6.00  78.00   1.00    5.00    --   10.64  57.00 120.00   84
  7  \w    -20.00  50.00   1.00    5.00    --   10.64 -99.00 -30.00   70
  8  \w    -20.00   5.00   1.00    5.00    --   10.64 -99.00  30.00   25
;
_diffrn_measurement_device 'four-circle diffractometer'
_diffrn_measurement_device_type 'SuperNova, Single source at offset, EosS2'
_diffrn_measurement_method '\w scans'
_diffrn_orient_matrix_type 'CrysAlisPro convention (1999,Acta A55,543-557)'
_diffrn_orient_matrix_UB_11 0.0591050000
_diffrn_orient_matrix_UB_12 0.0220822000
_diffrn_orient_matrix_UB_13 0.0086051000
_diffrn_orient_matrix_UB_21 -0.0067013000
_diffrn_orient_matrix_UB_22 0.0184317000
_diffrn_orient_matrix_UB_23 -0.0505807000
_diffrn_orient_matrix_UB_31 -0.0148444000
_diffrn_orient_matrix_UB_32 0.0795072000
_diffrn_orient_matrix_UB_33 0.0093214000
_diffrn_radiation_monochromator mirror
_diffrn_radiation_probe x-ray
_diffrn_radiation_type MoK\a
_diffrn_radiation_wavelength 0.71073
_diffrn_reflns_av_R_equivalents 0.0300
_diffrn_reflns_av_unetI/netI 0.0203
_diffrn_reflns_Laue_measured_fraction_full 0.986
_diffrn_reflns_Laue_measured_fraction_max 0.986
_diffrn_reflns_limit_h_max 13
_diffrn_reflns_limit_h_min -14
_diffrn_reflns_limit_k_max 9
_diffrn_reflns_limit_k_min -9
_diffrn_reflns_limit_l_max 16
_diffrn_reflns_limit_l_min -16
_diffrn_reflns_number 15330
_diffrn_reflns_point_group_measured_fraction_full 0.986
_diffrn_reflns_point_group_measured_fraction_max 0.986
_diffrn_reflns_theta_full 24.998
_diffrn_reflns_theta_max 24.998
_diffrn_reflns_theta_min 3.523
_diffrn_source 'micro-focus sealed X-ray tube'
_diffrn_source_type 'SuperNova (Mo) X-ray Source'
_exptl_absorpt_coefficient_mu 0.878
_exptl_absorpt_correction_T_max 1.00000
_exptl_absorpt_correction_T_min 0.46149
_exptl_absorpt_correction_type multi-scan
_exptl_absorpt_process_details
;
CrysAlisPro 1.171.38.41r (Rigaku Oxford Diffraction, 2015)
Empirical absorption correction using spherical harmonics,
 implemented in SCALE3 ABSPACK scaling algorithm.
;
_exptl_crystal_colour colourless
_exptl_crystal_colour_primary colourless
_exptl_crystal_density_diffrn 1.660
_exptl_crystal_description block
_exptl_crystal_F_000 688
_exptl_crystal_size_max 0.31
_exptl_crystal_size_mid 0.28
_exptl_crystal_size_min 0.25
_refine_diff_density_max 0.558
_refine_diff_density_min -0.238
_refine_diff_density_rms 0.059
_refine_ls_extinction_coef .
_refine_ls_extinction_method none
_refine_ls_goodness_of_fit_ref 1.046
_refine_ls_hydrogen_treatment constr
_refine_ls_matrix_type full
_refine_ls_number_parameters 192
_refine_ls_number_reflns 2347
_refine_ls_number_restraints 0
_refine_ls_restrained_S_all 1.046
_refine_ls_R_factor_all 0.0309
_refine_ls_R_factor_gt 0.0273
_refine_ls_shift/su_max 0.000
_refine_ls_shift/su_mean 0.000
_refine_ls_structure_factor_coef Fsqd
_refine_ls_weighting_details 'w=1/[\s^2^(Fo^2^)+(0.0247P)^2^+1.3498P] where P=(Fo^2^+2Fc^2^)/3'
_refine_ls_weighting_scheme calc
_refine_ls_wR_factor_gt 0.0613
_refine_ls_wR_factor_ref 0.0633
_reflns_Friedel_coverage 0.000
_reflns_Friedel_fraction_full .
_reflns_Friedel_fraction_max .
_reflns_number_gt 2117
_reflns_number_total 2347
_reflns_threshold_expression 'I > 2\s(I)'
_cod_data_source_file suppl_j_ncrs-2021-0167_suppl.cif
_cod_data_source_block 91226
_cod_database_code 8104635
_chemical_oxdiff_formula 'Cd C N O H'
_shelx_space_group_comment
;
The symmetry employed for this shelxl refinement is uniquely defined
by the following loop, which should always be used as a source of
symmetry information in preference to the above space-group names.
They are only intended as comments.
;
_shelx_estimated_absorpt_t_max 0.810
_shelx_estimated_absorpt_t_min 0.773
_reflns_odcompleteness_completeness 99.52
_reflns_odcompleteness_iscentric 1
_reflns_odcompleteness_theta 23.21
_olex2_refinement_description
;
1. Fixed Uiso
 At 1.2 times of:
  All C(H) groups, All C(H,H) groups
 At 1.5 times of:
  All O(H) groups, All O(H,H) groups
2.a Free rotating group:
 O5(H5A,H5B)
2.b Rotating group:
 O4(H4A,H4B)
2.c Secondary CH2 refined with riding coordinates:
 C11(H11A,H11B), C12(H12A,H12B)
2.d Aromatic/amide H refined with riding coordinates:
 C5(H5), C9(H9), C6(H6), C3(H3A), C8(H8)
2.e Idealised tetrahedral OH refined as rotating group:
 O3(H3)
;

loop_
_space_group_symop_operation_xyz
'x, y, z'
'-x, y+1/2, -z+1/2'
'-x, -y, -z'
'x, -y-1/2, z-1/2'

loop_
_atom_site_label
_atom_site_type_symbol
_atom_site_fract_x
_atom_site_fract_y
_atom_site_fract_z
_atom_site_U_iso_or_equiv
_atom_site_adp_type
_atom_site_occupancy
_atom_site_site_symmetry_order
_atom_site_calc_flag
_atom_site_refinement_flags_posn
_atom_site_refinement_flags_adp
_atom_site_refinement_flags_occupancy
_atom_site_disorder_assembly
_atom_site_disorder_group
C1 C 0.7491(2) 0.4829(3) 0.9432(2) 0.0360(6) Uani 1 1 d . . . . .
C2 C 0.8789(2) 0.4912(3) 0.97427(19) 0.0297(6) Uani 1 1 d . . . . .
C3 C 0.9429(2) 0.5212(3) 0.90396(19) 0.0333(6) Uani 1 1 d . . . . .
H3A H 0.9043 0.5352 0.8388 0.040 Uiso 1 1 calc R . . . .
C4 C 1.0618(2) 0.5307(3) 0.92805(19) 0.0327(6) Uani 1 1 d . . . . .
C5 C 0.4463(2) 0.5671(4) 0.76476(19) 0.0399(6) Uani 1 1 d . . . . .
H5 H 0.5068 0.6390 0.7835 0.048 Uiso 1 1 calc R . . . .
C6 C 0.3837(2) 0.5714(4) 0.66906(19) 0.0408(6) Uani 1 1 d . . . . .
H6 H 0.4019 0.6441 0.6244 0.049 Uiso 1 1 calc R . . . .
C7 C 0.2938(2) 0.4659(3) 0.64093(19) 0.0342(6) Uani 1 1 d . . . . .
C8 C 0.2718(2) 0.3588(4) 0.7092(2) 0.0433(7) Uani 1 1 d . . . . .
H8 H 0.2122 0.2851 0.6921 0.052 Uiso 1 1 calc R . . . .
C9 C 0.3389(2) 0.3622(3) 0.8028(2) 0.0408(7) Uani 1 1 d . . . . .
H9 H 0.3236 0.2888 0.8482 0.049 Uiso 1 1 calc R . . . .
C10 C 0.2275(2) 0.4610(3) 0.53671(19) 0.0373(6) Uani 1 1 d . . . . .
C11 C 0.0487(3) 0.5070(4) 0.4145(2) 0.0471(8) Uani 1 1 d . . . . .
H11A H 0.0921 0.4557 0.3718 0.057 Uiso 1 1 calc R . . . .
H11B H 0.0288 0.6138 0.3899 0.057 Uiso 1 1 calc R . . . .
C12 C -0.0584(2) 0.4150(4) 0.41435(19) 0.0443(7) Uani 1 1 d . . . . .
H12A H -0.1081 0.4163 0.3490 0.053 Uiso 1 1 calc R . . . .
H12B H -0.0387 0.3051 0.4321 0.053 Uiso 1 1 calc R . . . .
Cd1 Cd 0.5000 0.5000 1.0000 0.02992(11) Uani 1 2 d S T P . .
N1 N 0.42504(18) 0.4659(3) 0.83182(15) 0.0348(5) Uani 1 1 d . . . . .
N2 N 0.1196(2) 0.5149(3) 0.51529(17) 0.0452(6) Uani 1 1 d . . . . .
O1 O 0.69512(15) 0.4641(3) 1.01165(15) 0.0491(5) Uani 1 1 d . . . . .
O2 O 0.70226(18) 0.4950(3) 0.85630(16) 0.0602(7) Uani 1 1 d . . . . .
O3 O 1.11681(17) 0.5634(3) 0.85459(15) 0.0595(6) Uani 1 1 d . . . . .
H3 H 1.1863 0.5732 0.8777 0.089 Uiso 1 1 calc GR . . . .
O4 O 0.49253(16) 0.2294(2) 1.02284(14) 0.0468(5) Uani 1 1 d . . . . .
H4A H 0.4257 0.2014 1.0295 0.070 Uiso 1 1 d GR . . . .
H4B H 0.5364 0.2033 1.0775 0.070 Uiso 1 1 d GR . . . .
O5 O 0.6671(3) 0.3802(4) 0.66682(19) 0.0835(8) Uani 1 1 d . . . . .
H5A H 0.7024 0.4475 0.6386 0.125 Uiso 1 1 d G . . . .
H5B H 0.6757 0.4148 0.7252 0.125 Uiso 1 1 d G . . . .
O6 O 0.27584(16) 0.4099(3) 0.47317(13) 0.0506(5) Uani 1 1 d . . . . .

loop_
_atom_site_aniso_label
_atom_site_aniso_U_11
_atom_site_aniso_U_22
_atom_site_aniso_U_33
_atom_site_aniso_U_23
_atom_site_aniso_U_13
_atom_site_aniso_U_12
Cd1 0.01607(14) 0.04921(19) 0.02293(15) -0.00020(11) 0.00104(10) -0.00198(10)
O1 0.0188(9) 0.0831(15) 0.0469(12) 0.0067(10) 0.0103(9) 0.0004(9)
O4 0.0371(11) 0.0543(13) 0.0459(11) 0.0076(10) 0.0025(9) -0.0082(9)
N1 0.0247(11) 0.0520(14) 0.0258(11) -0.0011(10) 0.0015(9) -0.0008(10)
O6 0.0358(11) 0.0847(16) 0.0293(10) -0.0093(10) 0.0029(9) 0.0162(10)
O3 0.0274(10) 0.1135(19) 0.0403(11) 0.0159(12) 0.0135(9) 0.0023(12)
O2 0.0257(11) 0.108(2) 0.0424(13) 0.0033(11) -0.0013(10) -0.0031(10)
O5 0.087(2) 0.110(2) 0.0524(15) -0.0125(15) 0.0126(14) -0.0354(17)
C5 0.0289(14) 0.0604(18) 0.0295(14) -0.0050(13) 0.0045(11) -0.0118(13)
N2 0.0301(13) 0.0754(18) 0.0272(12) -0.0121(11) 0.0001(10) 0.0072(11)
C1 0.0209(13) 0.0442(17) 0.0420(17) -0.0004(12) 0.0048(12) -0.0005(11)
C9 0.0396(15) 0.0452(17) 0.0345(14) 0.0024(12) 0.0018(12) -0.0047(13)
C4 0.0226(13) 0.0451(16) 0.0325(14) 0.0030(11) 0.0105(11) 0.0012(11)
C10 0.0319(15) 0.0498(17) 0.0277(14) -0.0056(12) 0.0010(12) 0.0014(12)
C7 0.0247(13) 0.0492(16) 0.0271(13) -0.0048(12) 0.0025(11) 0.0072(11)
C2 0.0186(12) 0.0350(14) 0.0349(14) -0.0013(11) 0.0045(11) 0.0017(10)
C6 0.0314(14) 0.0607(18) 0.0301(14) 0.0016(13) 0.0061(12) -0.0050(13)
C3 0.0223(13) 0.0471(16) 0.0295(14) 0.0040(11) 0.0034(11) 0.0030(11)
C8 0.0346(15) 0.0517(18) 0.0390(15) -0.0050(13) -0.0015(12) -0.0088(13)
C11 0.0383(17) 0.074(2) 0.0262(14) -0.0054(13) 0.0008(12) 0.0061(14)
C12 0.0391(16) 0.0603(19) 0.0312(14) -0.0109(13) 0.0024(12) 0.0075(14)

loop_
_atom_type_symbol
_atom_type_description
_atom_type_scat_dispersion_real
_atom_type_scat_dispersion_imag
_atom_type_scat_source
C C 0.0033 0.0016 'International Tables Vol C Tables 4.2.6.8 and 6.1.1.4'
H H 0.0000 0.0000 'International Tables Vol C Tables 4.2.6.8 and 6.1.1.4'
Cd Cd -0.8075 1.2024 'International Tables Vol C Tables 4.2.6.8 and 6.1.1.4'
N N 0.0061 0.0033 'International Tables Vol C Tables 4.2.6.8 and 6.1.1.4'
O O 0.0106 0.0060 'International Tables Vol C Tables 4.2.6.8 and 6.1.1.4'

loop_
_geom_angle_atom_site_label_1
_geom_angle_atom_site_label_2
_geom_angle_atom_site_label_3
_geom_angle
_geom_angle_site_symmetry_1
_geom_angle_site_symmetry_3
O1 Cd1 O1 180.0 . 3_667
O1 Cd1 N1 101.98(7) . .
O1 Cd1 N1 78.02(7) . 3_667
O1 Cd1 N1 78.02(7) 3_667 .
O1 Cd1 N1 101.98(7) 3_667 3_667
O4 Cd1 O1 85.98(7) . .
O4 Cd1 O1 94.02(7) 3_667 .
O4 Cd1 O1 94.02(7) . 3_667
O4 Cd1 O1 85.98(7) 3_667 3_667
O4 Cd1 O4 180.0 3_667 .
O4 Cd1 N1 89.98(7) 3_667 .
O4 Cd1 N1 90.02(7) 3_667 3_667
O4 Cd1 N1 90.02(7) . .
O4 Cd1 N1 89.98(7) . 3_667
N1 Cd1 N1 180.0 . 3_667
C1 O1 Cd1 126.57(18) . .
Cd1 O4 H4A 110.7 . .
Cd1 O4 H4B 110.1 . .
H4A O4 H4B 103.3 . .
C5 N1 Cd1 122.67(17) . .
C5 N1 C9 117.1(2) . .
C9 N1 Cd1 118.69(17) . .
C4 O3 H3 109.5 . .
H5A O5 H5B 104.5 . .
N1 C5 H5 118.2 . .
N1 C5 C6 123.7(3) . .
C6 C5 H5 118.2 . .
C10 N2 C11 121.2(2) . .
C10 N2 C12 125.6(2) . 3_566
C12 N2 C11 113.3(2) 3_566 .
O1 C1 C2 116.3(2) . .
O2 C1 O1 124.2(2) . .
O2 C1 C2 119.5(2) . .
N1 C9 H9 118.5 . .
N1 C9 C8 123.1(3) . .
C8 C9 H9 118.5 . .
O3 C4 C2 122.6(2) . 3_767
O3 C4 C3 117.7(2) . .
C3 C4 C2 119.7(2) . 3_767
O6 C10 N2 122.3(2) . .
O6 C10 C7 118.7(2) . .
N2 C10 C7 118.9(2) . .
C6 C7 C10 120.2(2) . .
C6 C7 C8 118.5(2) . .
C8 C7 C10 121.1(2) . .
C4 C2 C1 122.3(2) 3_767 .
C3 C2 C1 119.3(2) . .
C3 C2 C4 118.4(2) . 3_767
C5 C6 H6 120.8 . .
C7 C6 C5 118.5(3) . .
C7 C6 H6 120.8 . .
C4 C3 C2 121.9(2) . .
C4 C3 H3A 119.1 . .
C2 C3 H3A 119.1 . .
C9 C8 C7 119.2(3) . .
C9 C8 H8 120.4 . .
C7 C8 H8 120.4 . .
N2 C11 H11A 109.8 . .
N2 C11 H11B 109.8 . .
N2 C11 C12 109.4(2) . .
H11A C11 H11B 108.2 . .
C12 C11 H11A 109.8 . .
C12 C11 H11B 109.8 . .
N2 C12 C11 109.9(2) 3_566 .
N2 C12 H12A 109.7 3_566 .
N2 C12 H12B 109.7 3_566 .
C11 C12 H12A 109.7 . .
C11 C12 H12B 109.7 . .
H12A C12 H12B 108.2 . .

loop_
_geom_bond_atom_site_label_1
_geom_bond_atom_site_label_2
_geom_bond_distance
_geom_bond_site_symmetry_2
Cd1 O1 2.3032(18) 3_667
Cd1 O1 2.3032(18) .
Cd1 O4 2.297(2) 3_667
Cd1 O4 2.297(2) .
Cd1 N1 2.335(2) .
Cd1 N1 2.335(2) 3_667
O1 C1 1.271(3) .
O4 H4A 0.8509 .
O4 H4B 0.8510 .
N1 C5 1.328(4) .
N1 C9 1.335(3) .
O6 C10 1.234(3) .
O3 H3 0.8200 .
O3 C4 1.359(3) .
O2 C1 1.221(4) .
O5 H5A 0.8502 .
O5 H5B 0.8498 .
C5 H5 0.9300 .
C5 C6 1.377(4) .
N2 C10 1.327(4) .
N2 C11 1.471(4) .
N2 C12 1.467(3) 3_566
C1 C2 1.506(4) .
C9 H9 0.9300 .
C9 C8 1.370(4) .
C4 C2 1.400(4) 3_767
C4 C3 1.378(4) .
C10 C7 1.492(4) .
C7 C6 1.375(4) .
C7 C8 1.376(4) .
C2 C4 1.400(4) 3_767
C2 C3 1.389(4) .
C6 H6 0.9300 .
C3 H3A 0.9300 .
C8 H8 0.9300 .
C11 H11A 0.9700 .
C11 H11B 0.9700 .
C11 C12 1.485(4) .
C12 N2 1.467(3) 3_566
C12 H12A 0.9700 .
C12 H12B 0.9700 .
